data_1539514
loop_
_publ_author_name
'Stahl, S.'

_publ_section_title
;
 The crystal structure of Zn Sb3 O4 and isomorpous compounds
;
_journal_name_full 'Arkiv foer Kemi, Mineralogi och Geologi'
_journal_page_first 1
_journal_page_last 7
_journal_volume 17
_journal_year 1943
_chemical_formula_sum 'O4 Sb2 Zn'
_chemical_name_systematic 'Sb2 Zn O4'
_space_group_IT_number 135
_symmetry_space_group_name_Hall '-P 4c 2ab'
_symmetry_space_group_name_H-M 'P 42/m b c'
_cell_angle_alpha 90
_cell_angle_beta 90
_cell_angle_gamma 90
_cell_formula_units_Z 4
_cell_length_a 8.508
_cell_length_b 8.508
_cell_length_c 5.932
_cell_volume 429.394
_citation_journal_id_ASTM AKMGAE
_cod_data_source_file Stahl_AKMGAE_1943_1184.cif
_cod_data_source_block O4Sb2Zn1
_cod_original_cell_volume 429.3942
_cod_original_formula_sum 'O4 Sb2 Zn1'
_cod_database_code 1539514

loop_
_symmetry_equiv_pos_as_xyz
x,y,z
-y,x,z+1/2
-x,-y,z
y,-x,z+1/2
x+1/2,-y+1/2,-z
y+1/2,x+1/2,-z+1/2
-x+1/2,y+1/2,-z
-y+1/2,-x+1/2,-z+1/2
-x,-y,-z
y,-x,-z-1/2
x,y,-z
-y,x,-z-1/2
-x-1/2,y-1/2,z
-y-1/2,-x-1/2,z-1/2
x-1/2,-y-1/2,z
y-1/2,x-1/2,z-1/2

loop_
_atom_site_label
_atom_site_type_symbol
_atom_site_fract_x
_atom_site_fract_y
_atom_site_fract_z
_atom_site_occupancy
_atom_site_U_iso_or_equiv
O1 O-2 0.114 0.614 0 1 0.0
Zn1 Zn+2 0 0.5 0.25 1 0.0
Sb1 Sb+3 0.175 0.166 0 1 0.0
O2 O-2 0.169 0.669 0.25 1 0.0
